data_2223115
loop_
_publ_author_name
'Guo, Zhenghua'
'Li, Lianzhi'
'Wang, Chengyuan'
'Li, Jinghong'
'Xu, Tao'

_publ_section_title Bis[1-(2-naphthyliminomethyl)-2-naphtholato-\k^2^<i>N</i>,<i>O</i>]copper(II)
_journal_coeditor_code HY2212
_journal_issue 9
_journal_name_full 'Acta Crystallographica Section E'
_journal_page_first m1049
_journal_paper_doi 10.1107/S1600536809030694
_journal_volume 65
_journal_year 2009
_chemical_formula_iupac '[Cu (C21 H14 N O)2]'
_chemical_formula_moiety 'C42 H28 Cu N2 O2'
_chemical_formula_sum 'C42 H28 Cu N2 O2'
_chemical_formula_weight 656.20
_chemical_name_systematic
;
Bis[1-(2-naphthyliminomethyl)-2-naphtholato-\k^2^<i>N</i>,<i>O</i>]copper(II)
;
_space_group_IT_number 14
_symmetry_cell_setting monoclinic
_symmetry_space_group_name_Hall '-P 2yn'
_symmetry_space_group_name_H-M 'P 1 21/n 1'
_atom_sites_solution_hydrogens geom
_atom_sites_solution_primary direct
_atom_sites_solution_secondary difmap
_audit_creation_method SHELXL-97
_cell_angle_alpha 90.00
_cell_angle_beta 93.635(5)
_cell_angle_gamma 90.00
_cell_formula_units_Z 2
_cell_length_a 5.648(3)
_cell_length_b 18.578(8)
_cell_length_c 14.796(6)
_cell_measurement_reflns_used 2286
_cell_measurement_temperature 298(2)
_cell_measurement_theta_max 25.164
_cell_measurement_theta_min 2.192
_cell_volume 1549.4(12)
_computing_cell_refinement 'SAINT (Bruker, 2007)'
_computing_data_collection 'SMART (Bruker, 2007)'
_computing_data_reduction 'SAINT (Bruker, 2007)'
_computing_molecular_graphics 'SHELXTL (Sheldrick, 2008)'
_computing_publication_material 'SHELXTL (Sheldrick, 2008)'
_computing_structure_refinement 'SHELXL97 (Sheldrick, 2008)'
_computing_structure_solution 'SHELXS97 (Sheldrick, 2008)'
_diffrn_ambient_temperature 298(2)
_diffrn_measured_fraction_theta_full 0.997
_diffrn_measured_fraction_theta_max 0.997
_diffrn_measurement_device_type 'Bruker SMART 1000 CCD'
_diffrn_measurement_method '\f and \w'
_diffrn_radiation_monochromator graphite
_diffrn_radiation_source 'fine-focus sealed tube'
_diffrn_radiation_type MoK\a
_diffrn_radiation_wavelength 0.71073
_diffrn_reflns_av_R_equivalents 0.0624
_diffrn_reflns_av_sigmaI/netI 0.0735
_diffrn_reflns_limit_h_max 6
_diffrn_reflns_limit_h_min -6
_diffrn_reflns_limit_k_max 21
_diffrn_reflns_limit_k_min -22
_diffrn_reflns_limit_l_max 17
_diffrn_reflns_limit_l_min -15
_diffrn_reflns_number 7695
_diffrn_reflns_theta_full 25.01
_diffrn_reflns_theta_max 25.01
_diffrn_reflns_theta_min 1.76
_exptl_absorpt_coefficient_mu 0.747
_exptl_absorpt_correction_T_max 0.9707
_exptl_absorpt_correction_T_min 0.7801
_exptl_absorpt_correction_type multi-scan
_exptl_absorpt_process_details '(SADABS; Sheldrick, 1996)'
_exptl_crystal_colour green
_exptl_crystal_density_diffrn 1.407
_exptl_crystal_density_method 'not measured'
_exptl_crystal_description needle
_exptl_crystal_F_000 678
_exptl_crystal_size_max 0.35
_exptl_crystal_size_mid 0.10
_exptl_crystal_size_min 0.04
_refine_diff_density_max 0.467
_refine_diff_density_min -0.750
_refine_ls_extinction_method none
_refine_ls_goodness_of_fit_ref 1.098
_refine_ls_hydrogen_treatment constr
_refine_ls_matrix_type full
_refine_ls_number_parameters 214
_refine_ls_number_reflns 2721
_refine_ls_number_restraints 0
_refine_ls_restrained_S_all 1.098
_refine_ls_R_factor_all 0.0927
_refine_ls_R_factor_gt 0.0617
_refine_ls_shift/su_max 0.000
_refine_ls_shift/su_mean 0.000
_refine_ls_structure_factor_coef Fsqd
_refine_ls_weighting_details 'calc w=1/[\s^2^(Fo^2^)+(0.0000P)^2^+3.3732P] where P=(Fo^2^+2Fc^2^)/3'
_refine_ls_weighting_scheme calc
_refine_ls_wR_factor_gt 0.1119
_refine_ls_wR_factor_ref 0.1213
_reflns_number_gt 1869
_reflns_number_total 2721
_reflns_threshold_expression I>2\s(I)
_cod_data_source_file hy2212.cif
_cod_data_source_block I
_cod_original_sg_symbol_H-M 'P 21/n'
_cod_database_code 2223115
_cod_database_fobs_code 2223115

loop_
_symmetry_equiv_pos_as_xyz
'x, y, z'
'-x+1/2, y+1/2, -z+1/2'
'-x, -y, -z'
'x-1/2, -y-1/2, z-1/2'

loop_
_atom_site_type_symbol
_atom_site_label
_atom_site_fract_x
_atom_site_fract_y
_atom_site_fract_z
_atom_site_U_iso_or_equiv
_atom_site_adp_type
_atom_site_calc_flag
_atom_site_refinement_flags
_atom_site_occupancy
_atom_site_disorder_assembly
_atom_site_disorder_group
Cu Cu1 0.5000 0.5000 0.5000 0.0330(2) Uani d S 1 . .
N N1 0.4680(6) 0.58180(17) 0.5874(2) 0.0309(9) Uani d . 1 . .
O O1 0.2210(5) 0.45773(16) 0.5372(2) 0.0411(8) Uani d . 1 . .
C C1 0.3354(8) 0.5772(2) 0.6562(3) 0.0341(11) Uani d . 1 . .
H H1 0.3487 0.6148 0.6977 0.041 Uiso calc R 1 . .
C C2 0.1725(7) 0.5215(2) 0.6753(3) 0.0297(10) Uani d . 1 . .
C C3 0.1107(8) 0.4686(2) 0.6098(3) 0.0340(10) Uani d . 1 . .
C C4 -0.0904(8) 0.4233(2) 0.6237(3) 0.0364(11) Uani d . 1 . .
H H4 -0.1336 0.3884 0.5807 0.044 Uiso calc R 1 . .
C C5 -0.2175(8) 0.4301(2) 0.6970(3) 0.0410(12) Uani d . 1 . .
H H5 -0.3507 0.4013 0.7022 0.049 Uiso calc R 1 . .
C C6 -0.1527(8) 0.4806(2) 0.7671(3) 0.0372(11) Uani d . 1 . .
C C7 0.0473(8) 0.5251(2) 0.7577(3) 0.0327(10) Uani d . 1 . .
C C8 0.1156(9) 0.5708(3) 0.8321(3) 0.0448(12) Uani d . 1 . .
H H8 0.2512 0.5990 0.8298 0.054 Uiso calc R 1 . .
C C9 -0.0143(10) 0.5740(3) 0.9069(3) 0.0552(14) Uani d . 1 . .
H H9 0.0324 0.6050 0.9541 0.066 Uiso calc R 1 . .
C C10 -0.2161(10) 0.5315(3) 0.9131(4) 0.0588(15) Uani d . 1 . .
H H10 -0.3052 0.5348 0.9637 0.071 Uiso calc R 1 . .
C C11 -0.2825(9) 0.4848(3) 0.8445(3) 0.0500(13) Uani d . 1 . .
H H11 -0.4149 0.4556 0.8494 0.060 Uiso calc R 1 . .
C C12 0.7489(8) 0.6684(2) 0.6569(3) 0.0355(11) Uani d . 1 . .
H H12 0.7366 0.6458 0.7125 0.043 Uiso calc R 1 . .
C C13 0.6125(7) 0.6447(2) 0.5833(3) 0.0295(10) Uani d . 1 . .
C C14 0.6260(9) 0.6813(2) 0.4998(3) 0.0398(11) Uani d . 1 . .
H H14 0.5292 0.6669 0.4499 0.048 Uiso calc R 1 . .
C C15 0.7776(9) 0.7369(2) 0.4917(3) 0.0432(12) Uani d . 1 . .
H H15 0.7829 0.7602 0.4362 0.052 Uiso calc R 1 . .
C C16 0.9284(8) 0.7605(2) 0.5658(3) 0.0418(12) Uani d . 1 . .
C C17 0.9088(8) 0.7268(2) 0.6506(3) 0.0362(11) Uani d . 1 . .
C C18 1.0563(9) 0.7503(3) 0.7259(3) 0.0492(13) Uani d . 1 . .
H H18 1.0404 0.7300 0.7827 0.059 Uiso calc R 1 . .
C C19 1.2210(10) 0.8026(3) 0.7154(4) 0.0671(17) Uani d . 1 . .
H H19 1.3191 0.8169 0.7650 0.081 Uiso calc R 1 . .
C C20 1.2455(10) 0.8353(3) 0.6308(5) 0.0677(17) Uani d . 1 . .
H H20 1.3591 0.8709 0.6244 0.081 Uiso calc R 1 . .
C C21 1.1009(10) 0.8144(3) 0.5583(4) 0.0580(15) Uani d . 1 . .
H H21 1.1167 0.8363 0.5025 0.070 Uiso calc R 1 . .

loop_
_atom_site_aniso_label
_atom_site_aniso_U_11
_atom_site_aniso_U_22
_atom_site_aniso_U_33
_atom_site_aniso_U_12
_atom_site_aniso_U_13
_atom_site_aniso_U_23
Cu1 0.0312(4) 0.0303(4) 0.0371(4) -0.0027(4) -0.0018(3) -0.0056(4)
N1 0.031(2) 0.0240(19) 0.037(2) -0.0042(16) -0.0053(18) -0.0032(16)
O1 0.0391(19) 0.0390(18) 0.0447(19) -0.0039(15) -0.0004(16) -0.0144(15)
C1 0.030(3) 0.034(2) 0.037(3) 0.001(2) -0.005(2) -0.005(2)
C2 0.024(2) 0.029(2) 0.035(2) 0.0015(18) -0.0035(19) -0.0003(18)
C3 0.030(3) 0.031(2) 0.040(3) 0.000(2) -0.009(2) 0.001(2)
C4 0.025(2) 0.035(3) 0.049(3) -0.003(2) -0.005(2) 0.002(2)
C5 0.027(3) 0.041(3) 0.055(3) -0.006(2) -0.004(2) 0.009(2)
C6 0.035(3) 0.038(3) 0.039(3) 0.008(2) -0.001(2) 0.012(2)
C7 0.030(3) 0.032(2) 0.035(2) 0.0029(19) -0.004(2) 0.0051(19)
C8 0.043(3) 0.054(3) 0.037(3) -0.007(2) 0.001(2) 0.005(2)
C9 0.071(4) 0.058(3) 0.036(3) 0.002(3) 0.004(3) -0.002(2)
C10 0.062(4) 0.068(4) 0.049(3) 0.005(3) 0.020(3) 0.009(3)
C11 0.045(3) 0.047(3) 0.059(3) 0.000(2) 0.007(3) 0.009(3)
C12 0.043(3) 0.036(2) 0.027(2) 0.003(2) -0.003(2) -0.002(2)
C13 0.027(2) 0.027(2) 0.033(3) 0.0024(19) -0.001(2) -0.0038(19)
C14 0.047(3) 0.038(3) 0.034(3) -0.007(2) -0.006(2) -0.002(2)
C15 0.054(3) 0.042(3) 0.033(3) -0.003(2) 0.000(2) 0.002(2)
C16 0.040(3) 0.034(3) 0.052(3) -0.003(2) 0.006(2) -0.005(2)
C17 0.030(3) 0.033(3) 0.046(3) 0.001(2) -0.003(2) -0.012(2)
C18 0.053(3) 0.042(3) 0.050(3) -0.002(3) -0.016(3) -0.009(2)
C19 0.057(4) 0.061(4) 0.081(5) -0.011(3) -0.013(3) -0.027(3)
C20 0.050(4) 0.058(4) 0.094(5) -0.018(3) 0.002(3) -0.016(4)
C21 0.059(4) 0.045(3) 0.070(4) -0.014(3) 0.008(3) -0.001(3)

loop_
_atom_type_symbol
_atom_type_description
_atom_type_scat_dispersion_real
_atom_type_scat_dispersion_imag
_atom_type_scat_source
C C 0.0033 0.0016 'International Tables Vol C Tables 4.2.6.8 and 6.1.1.4'
H H 0.0000 0.0000 'International Tables Vol C Tables 4.2.6.8 and 6.1.1.4'
N N 0.0061 0.0033 'International Tables Vol C Tables 4.2.6.8 and 6.1.1.4'
O O 0.0106 0.0060 'International Tables Vol C Tables 4.2.6.8 and 6.1.1.4'
Cu Cu 0.3201 1.2651 'International Tables Vol C Tables 4.2.6.8 and 6.1.1.4'

loop_
_geom_angle_atom_site_label_1
_geom_angle_atom_site_label_2
_geom_angle_atom_site_label_3
_geom_angle_site_symmetry_1
_geom_angle_site_symmetry_3
_geom_angle
_geom_angle_publ_flag
O1 Cu1 O1 . 3_666 180.00(16) ?
O1 Cu1 N1 . 3_666 89.07(13) ?
O1 Cu1 N1 3_666 3_666 90.93(13) ?
O1 Cu1 N1 . . 90.93(13) ?
O1 Cu1 N1 3_666 . 89.07(13) ?
N1 Cu1 N1 3_666 . 180.00(15) ?
C1 N1 C13 . . 116.4(3) ?
C1 N1 Cu1 . . 122.1(3) ?
C13 N1 Cu1 . . 121.0(3) ?
C3 O1 Cu1 . . 129.6(3) ?
N1 C1 C2 . . 127.8(4) ?
N1 C1 H1 . . 116.1 ?
C2 C1 H1 . . 116.1 ?
C3 C2 C1 . . 120.4(4) ?
C3 C2 C7 . . 119.8(4) ?
C1 C2 C7 . . 119.3(4) ?
O1 C3 C2 . . 124.7(4) ?
O1 C3 C4 . . 117.0(4) ?
C2 C3 C4 . . 118.3(4) ?
C5 C4 C3 . . 121.8(4) ?
C5 C4 H4 . . 119.1 ?
C3 C4 H4 . . 119.1 ?
C4 C5 C6 . . 121.5(4) ?
C4 C5 H5 . . 119.3 ?
C6 C5 H5 . . 119.3 ?
C11 C6 C7 . . 120.7(4) ?
C11 C6 C5 . . 120.5(4) ?
C7 C6 C5 . . 118.8(4) ?
C6 C7 C8 . . 116.8(4) ?
C6 C7 C2 . . 119.5(4) ?
C8 C7 C2 . . 123.7(4) ?
C9 C8 C7 . . 121.3(5) ?
C9 C8 H8 . . 119.4 ?
C7 C8 H8 . . 119.4 ?
C8 C9 C10 . . 120.8(5) ?
C8 C9 H9 . . 119.6 ?
C10 C9 H9 . . 119.6 ?
C11 C10 C9 . . 119.7(5) ?
C11 C10 H10 . . 120.1 ?
C9 C10 H10 . . 120.1 ?
C10 C11 C6 . . 120.6(5) ?
C10 C11 H11 . . 119.7 ?
C6 C11 H11 . . 119.7 ?
C13 C12 C17 . . 121.6(4) ?
C13 C12 H12 . . 119.2 ?
C17 C12 H12 . . 119.2 ?
C12 C13 C14 . . 118.7(4) ?
C12 C13 N1 . . 121.6(4) ?
C14 C13 N1 . . 119.6(4) ?
C15 C14 C13 . . 121.0(4) ?
C15 C14 H14 . . 119.5 ?
C13 C14 H14 . . 119.5 ?
C14 C15 C16 . . 121.4(4) ?
C14 C15 H15 . . 119.3 ?
C16 C15 H15 . . 119.3 ?
C21 C16 C17 . . 118.6(5) ?
C21 C16 C15 . . 123.1(5) ?
C17 C16 C15 . . 118.3(4) ?
C16 C17 C12 . . 119.0(4) ?
C16 C17 C18 . . 119.1(4) ?
C12 C17 C18 . . 121.9(4) ?
C19 C18 C17 . . 120.2(5) ?
C19 C18 H18 . . 119.9 ?
C17 C18 H18 . . 119.9 ?
C18 C19 C20 . . 121.2(5) ?
C18 C19 H19 . . 119.4 ?
C20 C19 H19 . . 119.4 ?
C21 C20 C19 . . 119.3(5) ?
C21 C20 H20 . . 120.4 ?
C19 C20 H20 . . 120.4 ?
C20 C21 C16 . . 121.7(5) ?
C20 C21 H21 . . 119.1 ?
C16 C21 H21 . . 119.1 ?

loop_
_geom_bond_atom_site_label_1
_geom_bond_atom_site_label_2
_geom_bond_site_symmetry_2
_geom_bond_distance
_geom_bond_publ_flag
Cu1 O1 . 1.874(3) y
Cu1 O1 3_666 1.874(3) ?
Cu1 N1 3_666 2.011(3) ?
Cu1 N1 . 2.011(3) y
N1 C1 . 1.304(5) ?
N1 C13 . 1.428(5) ?
O1 C3 . 1.292(5) ?
C1 C2 . 1.424(6) ?
C1 H1 . 0.9300 ?
C2 C3 . 1.409(6) ?
C2 C7 . 1.449(6) ?
C3 C4 . 1.439(6) ?
C4 C5 . 1.344(6) ?
C4 H4 . 0.9300 ?
C5 C6 . 1.429(6) ?
C5 H5 . 0.9300 ?
C6 C11 . 1.401(6) ?
C6 C7 . 1.413(6) ?
C7 C8 . 1.425(6) ?
C8 C9 . 1.367(7) ?
C8 H8 . 0.9300 ?
C9 C10 . 1.395(7) ?
C9 H9 . 0.9300 ?
C10 C11 . 1.369(7) ?
C10 H10 . 0.9300 ?
C11 H11 . 0.9300 ?
C12 C13 . 1.367(6) ?
C12 C17 . 1.417(6) ?
C12 H12 . 0.9300 ?
C13 C14 . 1.416(6) ?
C14 C15 . 1.352(6) ?
C14 H14 . 0.9300 ?
C15 C16 . 1.414(6) ?
C15 H15 . 0.9300 ?
C16 C21 . 1.406(6) ?
C16 C17 . 1.413(6) ?
C17 C18 . 1.418(6) ?
C18 C19 . 1.361(7) ?
C18 H18 . 0.9300 ?
C19 C20 . 1.406(8) ?
C19 H19 . 0.9300 ?
C20 C21 . 1.363(7) ?
C20 H20 . 0.9300 ?
C21 H21 . 0.9300 ?

loop_
_geom_torsion_atom_site_label_1
_geom_torsion_atom_site_label_2
_geom_torsion_atom_site_label_3
_geom_torsion_atom_site_label_4
_geom_torsion_site_symmetry_1
_geom_torsion_site_symmetry_2
_geom_torsion_site_symmetry_3
_geom_torsion_site_symmetry_4
_geom_torsion
_geom_torsion_publ_flag
O1 Cu1 N1 C1 . . . . 19.0(3) ?
O1 Cu1 N1 C1 3_666 . . . -161.0(3) ?
O1 Cu1 N1 C13 . . . . -168.7(3) ?
O1 Cu1 N1 C13 3_666 . . . 11.3(3) ?
N1 Cu1 O1 C3 3_666 . . . 161.7(4) ?
N1 Cu1 O1 C3 . . . . -18.3(4) ?
C13 N1 C1 C2 . . . . 178.5(4) ?
Cu1 N1 C1 C2 . . . . -8.8(6) ?
N1 C1 C2 C3 . . . . -10.4(7) ?
N1 C1 C2 C7 . . . . 177.7(4) ?
Cu1 O1 C3 C2 . . . . 5.6(6) ?
Cu1 O1 C3 C4 . . . . -174.8(3) ?
C1 C2 C3 O1 . . . . 13.0(6) ?
C7 C2 C3 O1 . . . . -175.1(4) ?
C1 C2 C3 C4 . . . . -166.6(4) ?
C7 C2 C3 C4 . . . . 5.3(6) ?
O1 C3 C4 C5 . . . . 180.0(4) ?
C2 C3 C4 C5 . . . . -0.4(6) ?
C3 C4 C5 C6 . . . . -2.9(7) ?
C4 C5 C6 C11 . . . . -177.5(4) ?
C4 C5 C6 C7 . . . . 1.2(6) ?
C11 C6 C7 C8 . . . . 3.2(6) ?
C5 C6 C7 C8 . . . . -175.5(4) ?
C11 C6 C7 C2 . . . . -177.6(4) ?
C5 C6 C7 C2 . . . . 3.7(6) ?
C3 C2 C7 C6 . . . . -6.9(6) ?
C1 C2 C7 C6 . . . . 165.0(4) ?
C3 C2 C7 C8 . . . . 172.2(4) ?
C1 C2 C7 C8 . . . . -15.9(6) ?
C6 C7 C8 C9 . . . . -3.4(7) ?
C2 C7 C8 C9 . . . . 177.5(4) ?
C7 C8 C9 C10 . . . . 1.2(8) ?
C8 C9 C10 C11 . . . . 1.3(8) ?
C9 C10 C11 C6 . . . . -1.5(8) ?
C7 C6 C11 C10 . . . . -0.9(7) ?
C5 C6 C11 C10 . . . . 177.9(4) ?
C17 C12 C13 C14 . . . . -2.4(6) ?
C17 C12 C13 N1 . . . . 174.0(4) ?
C1 N1 C13 C12 . . . . 47.9(6) ?
Cu1 N1 C13 C12 . . . . -124.9(4) ?
C1 N1 C13 C14 . . . . -135.7(4) ?
Cu1 N1 C13 C14 . . . . 51.6(5) ?
C12 C13 C14 C15 . . . . 2.7(7) ?
N1 C13 C14 C15 . . . . -173.8(4) ?
C13 C14 C15 C16 . . . . 0.1(7) ?
C14 C15 C16 C21 . . . . 175.0(5) ?
C14 C15 C16 C17 . . . . -3.1(7) ?
C21 C16 C17 C12 . . . . -174.9(4) ?
C15 C16 C17 C12 . . . . 3.3(7) ?
C21 C16 C17 C18 . . . . 2.6(7) ?
C15 C16 C17 C18 . . . . -179.2(4) ?
C13 C12 C17 C16 . . . . -0.6(7) ?
C13 C12 C17 C18 . . . . -178.0(4) ?
C16 C17 C18 C19 . . . . -2.8(7) ?
C12 C17 C18 C19 . . . . 174.6(5) ?
C17 C18 C19 C20 . . . . 1.4(8) ?
C18 C19 C20 C21 . . . . 0.2(9) ?
C19 C20 C21 C16 . . . . -0.4(9) ?
C17 C16 C21 C20 . . . . -1.1(8) ?
C15 C16 C21 C20 . . . . -179.2(5) ?
